data_4101022
loop_
_publ_author_name
'Lorenzo Barbieri'
'Claudia Graiff'
'Lisa Elviri'
'Maurizio Lanfranchi'
'Roberto Pattacini'
'Alessandro Stercoli '
'Antonio Tiripicchio'

_journal_name_full 'Journal of the American Chemical Society'
_journal_paper_doi 10.1021/ja0554110
_journal_year 2006
_chemical_formula_moiety 'C90 H90 Ag2 Cu3 N9 P6 S6, B1 F4, B1 F4 '
_chemical_formula_sum 'C90 H90 Ag2 B2 Cu3 F8 N9 P6 S6'
_chemical_formula_weight 2255.87
_space_group_IT_number 147
_symmetry_cell_setting hexagonal
_symmetry_space_group_name_Hall '-P 3'
_symmetry_space_group_name_H-M 'P -3'
_cell_angle_alpha 90.00
_cell_angle_beta 90.00
_cell_angle_gamma 120.00
_cell_formula_units_Z 2
_cell_length_a 17.955(5)
_cell_length_b 17.955(5)
_cell_length_c 17.601(4)
_cell_measurement_temperature 293(2)
_cell_volume 4914(2)
_diffrn_ambient_temperature 293(2)
_exptl_crystal_density_diffrn 1.525
_cod_depositor_comments
;
The following automatic conversions were performed:
'_symmetry_cell_setting' value 'Hexagonal' changed to 'hexagonal'
according to '/home/saulius/struct/CIF-dictionaries/cif_core.dic'
dictionary named 'cif_core.dic' version 2.4.1 from 2010-06-29.

Automatic conversion script
Id: cif_fix_enum 1527 2010-12-29 10:47:43Z saulius 
;
_cod_database_code 4101022

loop_
_symmetry_equiv_pos_as_xyz
'x, y, z'
'-y, x-y, z'
'-x+y, -x, z'
'-x, -y, -z'
'y, -x+y, -z'
'x-y, x, -z'

loop_
_atom_site_label
_atom_site_type_symbol
_atom_site_fract_x
_atom_site_fract_y
_atom_site_fract_z
_atom_site_U_iso_or_equiv
_atom_site_adp_type
_atom_site_occupancy
_atom_site_symmetry_multiplicity
_atom_site_calc_flag
_atom_site_refinement_flags
_atom_site_disorder_assembly
_atom_site_disorder_group
Ag1 Ag 0.6667 0.3333 0.87054(6) 0.0855(3) Uani 1 3 d S . .
Ag2 Ag 0.6667 0.3333 0.69164(6) 0.0880(3) Uani 1 3 d S . .
Cu1 Cu 0.64686(5) 0.18894(5) 0.78288(5) 0.0754(3) Uani 1 1 d . . .
S1 S 0.66082(11) 0.19445(11) 0.90610(10) 0.0796(5) Uani 1 1 d . . .
S2 S 0.60207(11) 0.17527(12) 0.66609(11) 0.0848(5) Uani 1 1 d . . .
P1 P 0.81668(11) 0.19174(11) 0.83359(9) 0.0661(5) Uani 1 1 d . . .
P2 P 0.74975(11) 0.13552(11) 0.67699(9) 0.0680(5) Uani 1 1 d . . .
N1 N 0.7578(3) 0.1756(3) 0.7593(3) 0.0690(14) Uani 1 1 d . . .
N2 N 0.8242(4) 0.2624(4) 0.9642(3) 0.0866(17) Uani 1 1 d . . .
N3 N 0.7018(5) 0.1735(5) 0.5510(4) 0.134(3) Uani 1 1 d D . .
C1 C 0.7711(4) 0.2243(4) 0.9116(4) 0.0713(18) Uani 1 1 d . . .
C2 C 0.6851(5) 0.1664(4) 0.6214(4) 0.0813(19) Uani 1 1 d . . .
C3 C 0.7959(6) 0.2915(6) 1.0309(4) 0.120(3) Uani 1 1 d . . .
H3A H 0.7692 0.2458 1.0681 0.144 Uiso 1 1 calc R . .
H3B H 0.7546 0.3086 1.0159 0.144 Uiso 1 1 calc R . .
C4 C 0.8788(8) 0.3703(7) 1.0649(6) 0.170(5) Uani 1 1 d . . .
H4A H 0.8636 0.3911 1.1091 0.256 Uiso 1 1 calc R . .
H4B H 0.9041 0.4153 1.0276 0.256 Uiso 1 1 calc R . .
H4C H 0.9194 0.3526 1.0787 0.256 Uiso 1 1 calc R . .
C5 C 0.6547(10) 0.1996(9) 0.4961(6) 0.213(7) Uani 1 1 d D . .
H5A H 0.6261 0.2247 0.5240 0.255 Uiso 1 1 calc R . .
H5B H 0.6957 0.2428 0.4617 0.255 Uiso 1 1 calc R . .
C6 C 0.5902(11) 0.1249(11) 0.4517(11) 0.319(14) Uani 1 1 d D . .
H6A H 0.5610 0.1434 0.4176 0.479 Uiso 1 1 calc R . .
H6B H 0.5493 0.0822 0.4857 0.479 Uiso 1 1 calc R . .
H6C H 0.6186 0.1008 0.4231 0.479 Uiso 1 1 calc R . .
C7 C 0.9241(3) 0.2764(3) 0.8204(3) 0.082(2) Uani 1 1 d G . .
C8 C 0.9346(3) 0.3538(4) 0.7933(5) 0.196(3) Uani 1 1 d G . .
H8 H 0.8867 0.3590 0.7825 0.235 Uiso 1 1 calc R . .
C9 C 1.0168(4) 0.4235(3) 0.7823(5) 0.196(3) Uani 1 1 d G . .
H9 H 1.0238 0.4753 0.7642 0.235 Uiso 1 1 calc R . .
C10 C 1.0884(3) 0.4158(4) 0.7985(5) 0.156(4) Uani 1 1 d G . .
H10 H 1.1433 0.4624 0.7912 0.187 Uiso 1 1 calc R . .
C11 C 1.0779(3) 0.3384(5) 0.8256(5) 0.196(3) Uani 1 1 d G . .
H11 H 1.1258 0.3333 0.8364 0.235 Uiso 1 1 calc R . .
C12 C 0.9958(4) 0.2687(3) 0.8366(5) 0.196(3) Uani 1 1 d G . .
H12 H 0.9888 0.2170 0.8547 0.235 Uiso 1 1 calc R . .
C13 C 0.8160(4) 0.0979(3) 0.8671(3) 0.0729(18) Uani 1 1 d G . .
C14 C 0.8657(4) 0.0688(4) 0.8313(3) 0.162(5) Uani 1 1 d G . .
H14 H 0.9014 0.0999 0.7911 0.194 Uiso 1 1 calc R . .
C15 C 0.8620(5) -0.0066(5) 0.8556(5) 0.213(7) Uani 1 1 d G . .
H15 H 0.8953 -0.0261 0.8316 0.256 Uiso 1 1 calc R . .
C16 C 0.8086(5) -0.0530(3) 0.9157(5) 0.146(4) Uani 1 1 d G . .
H16 H 0.8061 -0.1035 0.9319 0.175 Uiso 1 1 calc R . .
C17 C 0.7589(4) -0.0239(4) 0.9515(3) 0.131(3) Uani 1 1 d G . .
H17 H 0.7232 -0.0549 0.9916 0.157 Uiso 1 1 calc R . .
C18 C 0.7626(3) 0.0515(4) 0.9272(3) 0.106(3) Uani 1 1 d G . .
H18 H 0.7293 0.0710 0.9511 0.127 Uiso 1 1 calc R . .
C19 C 0.8493(3) 0.1728(4) 0.6311(3) 0.094(2) Uani 1 1 d G . .
C20 C 0.8969(5) 0.2607(4) 0.6171(4) 0.173(2) Uani 1 1 d G . .
H20 H 0.8731 0.2954 0.6266 0.207 Uiso 1 1 calc R . .
C21 C 0.9801(4) 0.2968(4) 0.5889(4) 0.173(2) Uani 1 1 d G . .
H21 H 1.0120 0.3556 0.5795 0.207 Uiso 1 1 calc R . .
C22 C 1.0158(3) 0.2450(6) 0.5746(4) 0.191(6) Uani 1 1 d G . .
H22 H 1.0715 0.2692 0.5557 0.229 Uiso 1 1 calc R . .
C23 C 0.9682(5) 0.1572(5) 0.5886(4) 0.173(2) Uani 1 1 d G . .
H23 H 0.9920 0.1225 0.5790 0.207 Uiso 1 1 calc R . .
C24 C 0.8849(5) 0.1211(3) 0.6168(4) 0.173(2) Uani 1 1 d G . .
H24 H 0.8531 0.0623 0.6262 0.207 Uiso 1 1 calc R . .
C25 C 0.6862(3) 0.0221(3) 0.6766(4) 0.0815(19) Uani 1 1 d G . .
C26 C 0.6355(4) -0.0214(4) 0.7390(3) 0.110(3) Uani 1 1 d G . .
H26 H 0.6401 0.0083 0.7836 0.132 Uiso 1 1 calc R . .
C27 C 0.5779(4) -0.1092(4) 0.7346(4) 0.130(3) Uani 1 1 d G . .
H27 H 0.5439 -0.1383 0.7763 0.155 Uiso 1 1 calc R . .
C28 C 0.5710(4) -0.1536(3) 0.6678(5) 0.150(4) Uani 1 1 d G . .
H28 H 0.5324 -0.2124 0.6649 0.179 Uiso 1 1 calc R . .
C29 C 0.6217(5) -0.1102(5) 0.6055(4) 0.166(4) Uani 1 1 d G . .
H29 H 0.6171 -0.1399 0.5608 0.200 Uiso 1 1 calc R . .
C30 C 0.6794(4) -0.0223(5) 0.6099(3) 0.133(3) Uani 1 1 d G . .
H30 H 0.7133 0.0067 0.5682 0.159 Uiso 1 1 calc R . .
F1A F 0.6667 0.3333 0.3174(12) 0.241(13) Uani 0.50 3 d SPD . .
F1B F 0.6667 0.3333 0.1646(12) 0.57(7) Uani 0.50 3 d SPD . .
F2A F 0.7128(17) 0.4087(9) 0.2081(14) 0.270(13) Uani 0.50 1 d PD . .
F2B F 0.7400(9) 0.3944(10) 0.2691(14) 0.257(14) Uani 0.50 1 d PD . .
F3A F 0.0000 0.0000 0.6112(13) 0.26(2) Uani 0.50 3 d SPD . .
F3B F 0.0680(10) 0.000(2) 0.7185(13) 0.313(15) Uani 0.50 1 d PD . .
F4A F 0.0635(12) 0.0766(14) 0.6620(19) 0.51(4) Uani 0.50 1 d PD . .
F4B F 0.0000 0.0000 0.7641(14) 0.85(13) Uani 0.50 3 d SPD . .
B1 B 0.6667 0.3333 0.2411(11) 0.139(8) Uani 1 3 d SD . .
B2 B 0.0000 0.0000 0.6875(14) 1.4(3) Uani 1 3 d SD . .

loop_
_atom_site_aniso_label
_atom_site_aniso_U_11
_atom_site_aniso_U_22
_atom_site_aniso_U_33
_atom_site_aniso_U_23
_atom_site_aniso_U_13
_atom_site_aniso_U_12
Ag1 0.0806(4) 0.0806(4) 0.0954(7) 0.000 0.000 0.0403(2)
Ag2 0.0871(4) 0.0871(4) 0.0897(7) 0.000 0.000 0.0435(2)
Cu1 0.0721(5) 0.0758(5) 0.0767(6) -0.0044(4) 0.0043(4) 0.0358(4)
S1 0.0848(12) 0.0782(12) 0.0770(12) 0.0097(9) 0.0251(10) 0.0417(10)
S2 0.0763(12) 0.0896(13) 0.0929(13) -0.0150(11) -0.0125(10) 0.0449(10)
P1 0.0670(11) 0.0686(11) 0.0591(11) 0.0034(8) 0.0036(9) 0.0311(9)
P2 0.0726(11) 0.0775(12) 0.0591(11) -0.0002(9) 0.0045(9) 0.0414(10)
N1 0.074(3) 0.075(3) 0.064(3) 0.000(3) 0.007(3) 0.042(3)
N2 0.116(5) 0.094(4) 0.061(4) -0.013(3) -0.020(4) 0.060(4)
N3 0.197(8) 0.208(8) 0.085(5) -0.021(5) -0.024(5) 0.169(7)
C1 0.087(5) 0.068(4) 0.066(4) 0.015(4) 0.009(4) 0.044(4)
C2 0.109(6) 0.092(5) 0.060(5) -0.014(4) -0.010(4) 0.062(4)
C3 0.185(9) 0.134(7) 0.064(5) -0.014(5) -0.015(6) 0.098(7)
C4 0.253(13) 0.165(10) 0.121(8) -0.051(7) -0.078(9) 0.126(10)
C5 0.35(2) 0.37(2) 0.105(8) -0.008(10) -0.020(10) 0.318(19)
C6 0.40(3) 0.42(3) 0.32(2) -0.17(2) -0.19(2) 0.35(3)
C7 0.059(4) 0.112(6) 0.069(4) 0.016(4) 0.006(3) 0.039(4)
C8 0.103(4) 0.105(4) 0.350(9) 0.079(5) 0.002(5) 0.029(3)
C9 0.103(4) 0.105(4) 0.350(9) 0.079(5) 0.002(5) 0.029(3)
C10 0.121(8) 0.078(6) 0.191(10) 0.028(6) -0.022(7) -0.008(5)
C11 0.103(4) 0.105(4) 0.350(9) 0.079(5) 0.002(5) 0.029(3)
C12 0.103(4) 0.105(4) 0.350(9) 0.079(5) 0.002(5) 0.029(3)
C13 0.072(4) 0.075(4) 0.076(5) 0.001(4) 0.000(4) 0.040(4)
C14 0.214(11) 0.188(10) 0.156(9) 0.077(8) 0.090(9) 0.155(10)
C15 0.317(18) 0.187(12) 0.243(15) 0.104(11) 0.124(14) 0.206(14)
C16 0.217(12) 0.103(7) 0.145(10) 0.011(7) 0.004(8) 0.100(8)
C17 0.148(8) 0.097(7) 0.142(8) 0.041(6) 0.026(7) 0.057(6)
C18 0.105(6) 0.087(6) 0.130(7) 0.029(5) 0.028(5) 0.053(5)
C19 0.101(6) 0.098(6) 0.057(4) 0.007(4) 0.015(4) 0.030(5)
C20 0.127(4) 0.209(6) 0.159(5) 0.038(5) 0.062(4) 0.066(5)
C21 0.127(4) 0.209(6) 0.159(5) 0.038(5) 0.062(4) 0.066(5)
C22 0.089(7) 0.305(18) 0.142(9) 0.018(10) 0.044(6) 0.070(9)
C23 0.127(4) 0.209(6) 0.159(5) 0.038(5) 0.062(4) 0.066(5)
C24 0.127(4) 0.209(6) 0.159(5) 0.038(5) 0.062(4) 0.066(5)
C25 0.096(5) 0.079(5) 0.078(5) -0.001(4) 0.013(4) 0.050(4)
C26 0.119(7) 0.086(6) 0.118(7) 0.001(5) 0.006(6) 0.046(5)
C27 0.134(8) 0.105(7) 0.124(8) 0.033(6) 0.018(6) 0.040(7)
C28 0.162(10) 0.115(8) 0.125(9) -0.009(8) 0.003(8) 0.035(7)
C29 0.203(12) 0.144(10) 0.115(9) -0.043(8) 0.005(8) 0.059(9)
C30 0.157(9) 0.100(7) 0.118(8) -0.006(6) 0.033(7) 0.047(7)
F1A 0.26(2) 0.26(2) 0.20(3) 0.000 0.000 0.131(11)
F1B 0.41(6) 0.41(6) 0.9(2) 0.000 0.000 0.20(3)
F2A 0.27(3) 0.088(10) 0.37(3) 0.056(16) 0.15(2) 0.031(14)
F2B 0.077(8) 0.106(12) 0.53(5) 0.010(17) -0.024(16) 0.005(8)
F3A 0.28(3) 0.28(3) 0.22(3) 0.000 0.000 0.138(16)
F3B 0.245(18) 0.33(3) 0.199(18) 0.12(2) 0.106(16) 0.02(2)
F4A 0.18(2) 0.66(8) 0.74(8) 0.36(6) 0.13(3) 0.24(4)
F4B 0.81(17) 0.81(17) 0.9(4) 0.000 0.000 0.40(9)
B1 0.138(14) 0.138(14) 0.14(2) 0.000 0.000 0.069(7)
B2 2.0(5) 2.0(5) 0.09(5) 0.000 0.000 1.0(2)

loop_
_geom_bond_atom_site_label_1
_geom_bond_atom_site_label_2
_geom_bond_distance
_geom_bond_site_symmetry_2
_geom_bond_publ_flag
Ag1 S1 2.522(7) . ?
Ag1 S1 2.522(7) 2_655 ?
Ag1 S1 2.522(7) 3_665 ?
Ag1 Cu1 2.882(6) . ?
Ag1 Cu1 2.882(6) 2_655 ?
Ag1 Cu1 2.882(6) 3_665 ?
Ag1 Ag2 3.149(7) . ?
Ag2 S2 2.512(7) . ?
Ag2 S2 2.512(7) 2_655 ?
Ag2 S2 2.512(7) 3_665 ?
Ag2 Cu1 2.916(6) . ?
Ag2 Cu1 2.916(6) 2_655 ?
Ag2 Cu1 2.916(6) 3_665 ?
Cu1 N1 2.162(8) . ?
Cu1 S2 2.176(5) . ?
Cu1 S1 2.180(5) . ?
S1 C1 1.777(9) . ?
S2 C2 1.762(8) . ?
P1 N1 1.613(6) . ?
P1 C7 1.776(6) . ?
P1 C13 1.779(6) . ?
P1 C1 1.837(7) . ?
P2 N1 1.592(6) . ?
P2 C19 1.761(6) . ?
P2 C25 1.768(7) . ?
P2 C2 1.805(8) . ?
N2 C1 1.258(8) . ?
N2 C3 1.475(9) . ?
N3 C2 1.265(9) . ?
N3 C5 1.504(12) . ?
C3 C4 1.571(13) . ?
C5 C6 1.482(10) . ?
C7 C8 1.3900 . ?
C7 C12 1.3900 . ?
C8 C9 1.3900 . ?
C9 C10 1.3900 . ?
C10 C11 1.3900 . ?
C11 C12 1.3900 . ?
C13 C14 1.3900 . ?
C13 C18 1.3900 . ?
C14 C15 1.3900 . ?
C15 C16 1.3900 . ?
C16 C17 1.3900 . ?
C17 C18 1.3900 . ?
C19 C20 1.3900 . ?
C19 C24 1.3900 . ?
C20 C21 1.3900 . ?
C21 C22 1.3900 . ?
C22 C23 1.3900 . ?
C23 C24 1.3900 . ?
C25 C26 1.3900 . ?
C25 C30 1.3900 . ?
C26 C27 1.3900 . ?
C27 C28 1.3900 . ?
C28 C29 1.3900 . ?
C29 C30 1.3900 . ?
F1A B1 1.343(10) . ?
F1A F2B 1.49(2) 3_665 ?
F1A F2B 1.49(2) . ?
F1A F2B 1.49(2) 2_655 ?
F1B B1 1.347(10) . ?
F1B F2A 1.41(3) 3_665 ?
F1B F2A 1.41(3) . ?
F1B F2A 1.41(3) 2_655 ?
F2A F2B 1.26(2) . ?
F2A B1 1.317(9) . ?
F2B B1 1.318(9) . ?
F3A B2 1.343(11) . ?
F3A F4A 1.56(3) . ?
F3A F4A 1.56(3) 3 ?
F3A F4A 1.56(3) 2 ?
F3B B2 1.340(10) . ?
F3B F4A 1.46(3) 3 ?
F3B F4B 1.46(3) . ?
F3B F4A 1.73(2) . ?
F4A B2 1.351(10) . ?
F4A F3B 1.46(3) 2 ?
F4B B2 1.348(11) . ?
F4B F3B 1.46(3) 3 ?
F4B F3B 1.46(3) 2 ?
B1 F2A 1.317(9) 3_665 ?
B1 F2A 1.317(9) 2_655 ?
B1 F2B 1.318(9) 3_665 ?
B1 F2B 1.318(9) 2_655 ?
B2 F3B 1.340(10) 2 ?
B2 F3B 1.340(10) 3 ?
B2 F4A 1.351(10) 2 ?
B2 F4A 1.351(10) 3 ?
